data_2002627
loop_
_publ_author_name
'Moehr, S'
'Mueller-Buschbaum, Hk'

_publ_section_title
;
Ein Beitrag zur Synthese und Kristallstruktur eines gemischtvalenten
Bariumoxotitanats: Ba2 (Ti3+)12 (Ti4+) O22
;
_journal_name_full 'Journal of Alloys Compd.'
_journal_page_first 203
_journal_page_last 206
_journal_paper_doi 10.1016/0925-8388(93)90451-R
_journal_volume 199
_journal_year 1993
_chemical_formula_structural 'Ba2 Ti13 O22'
_chemical_formula_sum 'Ba2 O22 Ti13'
_chemical_name_systematic 'Dibarium titanium dodecatitanium(III) oxide'
_space_group_IT_number 64
_symmetry_cell_setting orthorhombic
_symmetry_Int_Tables_number 64
_symmetry_space_group_name_Hall '-C 2ac 2'
_symmetry_space_group_name_H-M 'C m c a'
_cell_angle_alpha 90
_cell_angle_beta 90
_cell_angle_gamma 90
_cell_formula_units_Z 4
_cell_length_a 10.0183(32)
_cell_length_b 11.5747(49)
_cell_length_c 14.094(8)
_cell_volume 1634.3
_refine_ls_R_factor_all 0.079
_cod_database_code 2002627

loop_
_symmetry_equiv_pos_as_xyz
x,y,z
x,-y,-z
x,1/2-y,1/2+z
x,1/2+y,1/2-z
-x,-y,-z
-x,y,z
-x,1/2+y,1/2-z
-x,1/2-y,1/2+z
1/2+x,1/2+y,z
1/2+x,1/2-y,-z
1/2+x,-y,1/2+z
1/2+x,y,1/2-z
1/2-x,1/2-y,-z
1/2-x,1/2+y,z
1/2-x,y,1/2-z
1/2-x,-y,1/2+z

loop_
_atom_site_label
_atom_site_type_symbol
_atom_site_symmetry_multiplicity
_atom_site_Wyckoff_symbol
_atom_site_fract_x
_atom_site_fract_y
_atom_site_fract_z
_atom_site_occupancy
_atom_site_attached_hydrogens
_atom_site_calc_flag
Ba1 Ba2+ 8 f 0.5 0.1703(2) 0.4127(1) 1. 0 d
Ti1 Ti3+ 4 b 0.5 0.5 0.5 1. 0 d
Ti2 Ti3+ 16 g 0.7483(3) 0.8230(3) 0.3460(2) 1. 0 d
Ti3 Ti3+ 8 f 0.5 0.8359(5) 0.3338(3) 0.5 0 d
Ti4 Ti4+ 8 f 0.5 0.8359(5) 0.3338(3) 0.5 0 d
Ti5 Ti3+ 8 d 0.7413(4) 0.5 0.5 1. 0 d
Ti6 Ti3+ 16 g 0.6298(3) 0.5706(3) 0.3243(2) 1. 0 d
O1 O2- 8 f 0.5 0.995(1) 0.253(1) 1. 0 d
O2 O2- 8 f 0. 0.155(1) 0.404(1) 1. 0 d
O3 O2- 8 e 0.75 0.478(2) 0.25 1. 0 d
O4 O2- 16 g 0.251(1) 0.150(1) 0.410(1) 1. 0 d
O5 O2- 16 g 0.129(1) 0.246(1) 0.253(1) 1. 0 d
O6 O2- 16 g 0.377(1) 0.092(1) 0.579(1) 1. 0 d
O7 O2- 16 g 0.626(1) 0.415(1) 0.418(1) 1. 0 d

loop_
_atom_type_symbol
_atom_type_oxidation_number
Ba2+ 2.000
Ti3+ 3.000
Ti4+ 4.000
O2- -2.000
